data_1539911
loop_
_publ_author_name
'Bruzzone, G.'
'Franceschi, E.'

_publ_section_title
;
 On the occurrence of M2X intermetallic compounds (M = Ca, Sr, Ba; X = Si,
 Ge, Sn, Pb)
;
_journal_name_full 'Journal of the Less-Common Metals'
_journal_page_first 201
_journal_page_last 208
_journal_volume 57
_journal_year 1978
_chemical_formula_sum 'Sn Sr2'
_space_group_IT_number 62
_symmetry_space_group_name_Hall '-P 2ac 2n'
_symmetry_space_group_name_H-M 'P n m a'
_cell_angle_alpha 90
_cell_angle_beta 90
_cell_angle_gamma 90
_cell_formula_units_Z 4
_cell_length_a 8.401
_cell_length_b 5.378
_cell_length_c 10.078
_cell_volume 455.330
_citation_journal_id_ASTM JCOMAH
_cod_data_source_file Bruzzone_JCOMAH_1978_70.cif
_cod_data_source_block Sn1Sr2
_cod_original_cell_volume 455.3299
_cod_original_formula_sum 'Sn1 Sr2'
_cod_database_code 1539911

loop_
_symmetry_equiv_pos_as_xyz
x,y,z
-x+1/2,-y,z+1/2
x+1/2,-y+1/2,-z+1/2
-x,y+1/2,-z
-x,-y,-z
x-1/2,y,-z-1/2
-x-1/2,y-1/2,z-1/2
x,-y-1/2,z

loop_
_atom_site_label
_atom_site_type_symbol
_atom_site_fract_x
_atom_site_fract_y
_atom_site_fract_z
_atom_site_occupancy
_atom_site_U_iso_or_equiv
Sr2 Sr 0.982 0.25 0.676 1 0.0
Sn1 Sn 0.248 0.25 0.102 1 0.0
Sr1 Sr 0.847 0.25 0.077 1 0.0
